data_7217789
loop_
_publ_author_name
'Zhao, Rongqing'
'Zhou, Jian'
'Liu, Xing'
'Zhang, Li'
'Tang, Qiuling'
'Tan, XiaoFeng'

_publ_section_title
;
 Solvothermal syntheses of lanthanide thiogermanates displaying three new
 structural moieties
;
_journal_name_full 'RSC Advances'
_journal_paper_doi 10.1039/C4RA07812H
_journal_year 2014
_chemical_formula_moiety 'C12 H39 N9 Pr, 0.5(Ge2 S6), Cl '
_chemical_formula_sum 'C12 H39 Cl Ge N9 Pr S3'
_chemical_formula_weight 654.70
_chemical_name_systematic
; 
 ? 
;
_space_group_IT_number 14
_symmetry_cell_setting monoclinic
_symmetry_space_group_name_Hall '-P 2yn'
_symmetry_space_group_name_H-M 'P 1 21/n 1'
_atom_sites_solution_hydrogens geom
_atom_sites_solution_primary direct
_atom_sites_solution_secondary difmap
_audit_creation_method SHELXL-97
_cell_angle_alpha 90.00
_cell_angle_beta 98.149(5)
_cell_angle_gamma 90.00
_cell_formula_units_Z 4
_cell_length_a 11.637(3)
_cell_length_b 14.143(3)
_cell_length_c 15.120(3)
_cell_measurement_temperature 296(2)
_cell_volume 2463.4(10)
_computing_structure_refinement 'SHELXL-97 (Sheldrick, 1997)'
_computing_structure_solution 'SHELXS-97 (Sheldrick, 1990)'
_diffrn_ambient_temperature 296(2)
_diffrn_detector_area_resol_mean 7.31
_diffrn_measured_fraction_theta_full 0.969
_diffrn_measured_fraction_theta_max 0.969
_diffrn_measurement_device_type 'Rigaku Mercury'
_diffrn_measurement_method \w
_diffrn_radiation_monochromator graphite
_diffrn_radiation_source 'fine-focus sealed tube'
_diffrn_radiation_type MoK\a
_diffrn_radiation_wavelength 0.71073
_diffrn_reflns_av_R_equivalents 0.0310
_diffrn_reflns_av_sigmaI/netI 0.0272
_diffrn_reflns_limit_h_max 13
_diffrn_reflns_limit_h_min -13
_diffrn_reflns_limit_k_max 16
_diffrn_reflns_limit_k_min -16
_diffrn_reflns_limit_l_max 16
_diffrn_reflns_limit_l_min -17
_diffrn_reflns_number 17095
_diffrn_reflns_theta_full 25.10
_diffrn_reflns_theta_max 25.10
_diffrn_reflns_theta_min 1.98
_exptl_absorpt_coefficient_mu 3.555
_exptl_absorpt_correction_T_max 0.5454
_exptl_absorpt_correction_T_min 0.3121
_exptl_absorpt_correction_type multi-scan
_exptl_absorpt_process_details 'Jacobson, R. (1998) Private communication'
_exptl_crystal_colour green
_exptl_crystal_density_diffrn 1.765
_exptl_crystal_density_method 'not measured'
_exptl_crystal_description block
_exptl_crystal_F_000 1320
_exptl_crystal_size_max 0.11
_exptl_crystal_size_mid 0.06
_exptl_crystal_size_min 0.05
_refine_diff_density_max 0.980
_refine_diff_density_min -0.794
_refine_diff_density_rms 0.080
_refine_ls_extinction_method none
_refine_ls_goodness_of_fit_ref 1.050
_refine_ls_hydrogen_treatment mixed
_refine_ls_matrix_type full
_refine_ls_number_parameters 244
_refine_ls_number_reflns 4249
_refine_ls_number_restraints 0
_refine_ls_restrained_S_all 1.050
_refine_ls_R_factor_all 0.0279
_refine_ls_R_factor_gt 0.0235
_refine_ls_shift/su_max 0.002
_refine_ls_shift/su_mean 0.000
_refine_ls_structure_factor_coef Fsqd
_refine_ls_weighting_details 'calc w=1/[\s^2^(Fo^2^)+(0.0202P)^2^+3.4646P] where P=(Fo^2^+2Fc^2^)/3'
_refine_ls_weighting_scheme calc
_refine_ls_wR_factor_gt 0.0546
_refine_ls_wR_factor_ref 0.0570
_reflns_number_gt 3818
_reflns_number_total 4249
_reflns_threshold_expression >2sigma(I)
_cod_data_source_file c4ra07812h2.cif
_cod_data_source_block Ia
_cod_original_cell_volume 2463.5(10)
_cod_original_sg_symbol_Hall '-P 2yn '
_cod_original_sg_symbol_H-M 'P 21/n'
_cod_database_code 7217789

loop_
_symmetry_equiv_pos_as_xyz
'x, y, z'
'-x+1/2, y+1/2, -z+1/2'
'-x, -y, -z'
'x-1/2, -y-1/2, z-1/2'

loop_
_atom_site_label
_atom_site_type_symbol
_atom_site_fract_x
_atom_site_fract_y
_atom_site_fract_z
_atom_site_U_iso_or_equiv
_atom_site_adp_type
_atom_site_occupancy
_atom_site_symmetry_multiplicity
_atom_site_calc_flag
_atom_site_refinement_flags
Pr1 Pr 0.010724(14) 0.735847(12) 0.191683(12) 0.02646(7) Uani 1 1 d .
Ge1 Ge 0.36336(3) 0.50262(2) -0.01098(2) 0.02445(9) Uani 1 1 d .
S3 S 0.50482(7) 0.58352(7) 0.07511(7) 0.0414(2) Uani 1 1 d .
S2 S 0.26052(8) 0.41471(8) 0.06474(7) 0.0466(3) Uani 1 1 d .
C8 C 0.0057(4) 0.7083(3) 0.4256(3) 0.0490(10) Uani 1 1 d .
H8A H -0.0358 0.7257 0.4745 0.059 Uiso 1 1 calc R
H8B H 0.0867 0.6991 0.4497 0.059 Uiso 1 1 calc R
S1 S 0.25363(8) 0.59028(7) -0.10383(9) 0.0554(3) Uani 1 1 d .
N2 N 0.1758(2) 0.7438(2) 0.0847(2) 0.0362(7) Uani 1 1 d .
H2C H 0.1861 0.6833 0.0668 0.043 Uiso 1 1 calc R
N5 N 0.0177(2) 0.59528(19) 0.3083(2) 0.0362(7) Uani 1 1 d .
H5C H 0.0938 0.5911 0.3324 0.043 Uiso 1 1 calc R
N3 N 0.2306(2) 0.7325(2) 0.2744(2) 0.0358(7) Uani 1 1 d .
H3A H 0.2448 0.7870 0.3045 0.043 Uiso 1 1 calc R
H3B H 0.2374 0.6853 0.3147 0.043 Uiso 1 1 calc R
N6 N -0.0043(3) 0.7844(2) 0.3595(2) 0.0370(7) Uani 1 1 d .
H6A H 0.0516 0.8272 0.3769 0.044 Uiso 1 1 calc R
H6B H -0.0730 0.8134 0.3603 0.044 Uiso 1 1 calc R
N4 N 0.0196(3) 0.5576(2) 0.1232(2) 0.0454(8) Uani 1 1 d .
H4A H -0.0504 0.5429 0.0929 0.054 Uiso 1 1 calc R
H4B H 0.0714 0.5567 0.0843 0.054 Uiso 1 1 calc R
N1 N -0.0647(3) 0.7593(2) 0.0175(2) 0.0446(8) Uani 1 1 d .
H1A H -0.1175 0.7141 0.0001 0.054 Uiso 1 1 calc R
H1B H -0.1014 0.8154 0.0102 0.054 Uiso 1 1 calc R
N8 N -0.1551(3) 0.8654(2) 0.1839(3) 0.0545(9) Uani 1 1 d .
H8C H -0.1599 0.8736 0.2430 0.065 Uiso 1 1 calc R
C2 C 0.1363(3) 0.7978(3) 0.0027(3) 0.0472(10) Uani 1 1 d .
H2A H 0.1949 0.7954 -0.0369 0.057 Uiso 1 1 calc R
H2B H 0.1244 0.8635 0.0176 0.057 Uiso 1 1 calc R
C7 C -0.0433(4) 0.6177(3) 0.3843(3) 0.0493(10) Uani 1 1 d .
H7A H -0.0325 0.5670 0.4280 0.059 Uiso 1 1 calc R
H7B H -0.1257 0.6247 0.3642 0.059 Uiso 1 1 calc R
C3 C 0.2894(3) 0.7752(3) 0.1305(3) 0.0429(9) Uani 1 1 d .
H3C H 0.2864 0.8421 0.1442 0.051 Uiso 1 1 calc R
H3D H 0.3483 0.7657 0.0919 0.051 Uiso 1 1 calc R
C4 C 0.3200(3) 0.7196(3) 0.2155(3) 0.0447(9) Uani 1 1 d .
H4C H 0.3263 0.6531 0.2013 0.054 Uiso 1 1 calc R
H4D H 0.3946 0.7406 0.2460 0.054 Uiso 1 1 calc R
C6 C -0.0111(3) 0.5009(2) 0.2704(3) 0.0453(10) Uani 1 1 d .
H6C H -0.0941 0.4962 0.2515 0.054 Uiso 1 1 calc R
H6D H 0.0111 0.4529 0.3153 0.054 Uiso 1 1 calc R
C5 C 0.0522(4) 0.4857(3) 0.1924(3) 0.0502(11) Uani 1 1 d .
H5A H 0.1352 0.4887 0.2121 0.060 Uiso 1 1 calc R
H5B H 0.0342 0.4233 0.1676 0.060 Uiso 1 1 calc R
C1 C 0.0252(4) 0.7564(3) -0.0427(3) 0.0531(11) Uani 1 1 d .
H1C H -0.0012 0.7917 -0.0968 0.064 Uiso 1 1 calc R
H1D H 0.0381 0.6914 -0.0594 0.064 Uiso 1 1 calc R
N9 N 0.0792(3) 0.9173(2) 0.2070(2) 0.0424(7) Uani 1 1 d .
H9A H 0.1236 0.9244 0.2603 0.051 Uiso 1 1 calc R
H9B H 0.1246 0.9289 0.1647 0.051 Uiso 1 1 calc R
N7 N -0.2072(2) 0.6693(2) 0.1699(2) 0.0455(8) Uani 1 1 d .
H7C H -0.2266 0.6508 0.1128 0.055 Uiso 1 1 calc R
H7D H -0.2102 0.6181 0.2049 0.055 Uiso 1 1 calc R
C10 C -0.2709(4) 0.8316(3) 0.1516(4) 0.0707(16) Uani 1 1 d .
H10A H -0.2803 0.8259 0.0870 0.085 Uiso 1 1 calc R
H10B H -0.3275 0.8770 0.1668 0.085 Uiso 1 1 calc R
C9 C -0.2920(4) 0.7384(4) 0.1915(4) 0.0769(18) Uani 1 1 d .
H9C H -0.2866 0.7446 0.2559 0.092 Uiso 1 1 calc R
H9D H -0.3697 0.7167 0.1687 0.092 Uiso 1 1 calc R
C11 C -0.1219(5) 0.9575(3) 0.1599(4) 0.0801(17) Uani 1 1 d .
H11A H -0.1244 0.9595 0.0955 0.096 Uiso 1 1 calc R
H11B H -0.1793 1.0021 0.1753 0.096 Uiso 1 1 calc R
C12 C -0.0112(4) 0.9888(3) 0.1995(4) 0.0726(15) Uani 1 1 d .
H12A H -0.0174 1.0125 0.2588 0.087 Uiso 1 1 calc R
H12B H 0.0122 1.0412 0.1647 0.087 Uiso 1 1 calc R
Cl1 Cl 0.27601(9) 0.55198(7) 0.41982(8) 0.0555(3) Uani 1 1 d .

loop_
_atom_site_aniso_label
_atom_site_aniso_U_11
_atom_site_aniso_U_22
_atom_site_aniso_U_33
_atom_site_aniso_U_23
_atom_site_aniso_U_13
_atom_site_aniso_U_12
Pr1 0.02295(10) 0.03054(10) 0.02510(12) -0.00726(7) 0.00064(7) 0.00084(7)
Ge1 0.01977(16) 0.02819(17) 0.0249(2) 0.00006(13) 0.00160(14) -0.00098(12)
S3 0.0262(4) 0.0525(5) 0.0457(6) -0.0259(5) 0.0059(4) -0.0045(4)
S2 0.0310(5) 0.0703(7) 0.0384(6) 0.0172(5) 0.0048(4) -0.0135(4)
C8 0.062(3) 0.056(2) 0.031(2) -0.0054(18) 0.011(2) 0.000(2)
S1 0.0303(5) 0.0490(6) 0.0807(9) 0.0280(6) -0.0138(5) -0.0016(4)
N2 0.0338(16) 0.0433(17) 0.0317(18) -0.0065(13) 0.0053(13) -0.0013(13)
N5 0.0324(15) 0.0342(15) 0.0417(19) -0.0072(13) 0.0047(14) -0.0046(12)
N3 0.0338(16) 0.0436(16) 0.0290(18) -0.0025(13) 0.0010(13) -0.0019(13)
N6 0.0385(16) 0.0416(16) 0.0308(18) -0.0090(13) 0.0049(13) -0.0001(13)
N4 0.0408(17) 0.0491(19) 0.046(2) -0.0220(16) 0.0057(15) -0.0027(14)
N1 0.0410(18) 0.0543(19) 0.035(2) -0.0029(15) -0.0085(15) 0.0001(14)
N8 0.0397(18) 0.0482(19) 0.074(3) -0.0131(18) 0.0030(18) 0.0111(15)
C2 0.051(2) 0.065(3) 0.027(2) -0.0012(18) 0.0070(18) -0.0046(19)
C7 0.058(3) 0.050(2) 0.042(3) 0.0029(19) 0.017(2) -0.0061(19)
C3 0.0317(19) 0.062(2) 0.036(2) -0.0035(18) 0.0081(17) -0.0036(17)
C4 0.0290(18) 0.060(2) 0.045(3) -0.0005(19) 0.0046(17) 0.0043(17)
C6 0.041(2) 0.0318(18) 0.062(3) -0.0050(17) 0.003(2) -0.0078(15)
C5 0.049(2) 0.033(2) 0.066(3) -0.0163(19) 0.003(2) 0.0005(17)
C1 0.061(3) 0.075(3) 0.021(2) -0.0109(19) -0.0014(19) 0.001(2)
N9 0.055(2) 0.0411(17) 0.0295(18) -0.0010(13) 0.0008(15) -0.0045(14)
N7 0.0318(16) 0.0504(19) 0.053(2) -0.0120(16) 0.0002(15) -0.0038(14)
C10 0.042(2) 0.064(3) 0.096(4) -0.039(3) -0.026(3) 0.020(2)
C9 0.028(2) 0.092(4) 0.111(5) -0.057(3) 0.011(3) -0.013(2)
C11 0.085(4) 0.043(3) 0.098(4) -0.006(3) -0.036(3) 0.022(2)
C12 0.070(3) 0.043(2) 0.110(5) 0.000(3) 0.033(3) 0.004(2)
Cl1 0.0522(6) 0.0496(6) 0.0619(7) 0.0017(5) -0.0023(5) 0.0106(5)

loop_
_atom_type_symbol
_atom_type_description
_atom_type_scat_dispersion_real
_atom_type_scat_dispersion_imag
_atom_type_scat_source
C C 0.0033 0.0016 'International Tables Vol C Tables 4.2.6.8 and 6.1.1.4'
H H 0.0000 0.0000 'International Tables Vol C Tables 4.2.6.8 and 6.1.1.4'
N N 0.0061 0.0033 'International Tables Vol C Tables 4.2.6.8 and 6.1.1.4'
O O 0.0106 0.0060 'International Tables Vol C Tables 4.2.6.8 and 6.1.1.4'
S S 0.1246 0.1234 'International Tables Vol C Tables 4.2.6.8 and 6.1.1.4'
Ge Ge 0.1547 1.8001 'International Tables Vol C Tables 4.2.6.8 and 6.1.1.4'
Pr Pr -0.2180 2.8214 'International Tables Vol C Tables 4.2.6.8 and 6.1.1.4'
Cl Cl 0.1484 0.1585 'International Tables Vol C Tables 4.2.6.8 and 6.1.1.4'

loop_
_geom_angle_atom_site_label_1
_geom_angle_atom_site_label_2
_geom_angle_atom_site_label_3
_geom_angle
_geom_angle_site_symmetry_3
N5 Pr1 N8 120.07(11) .
N5 Pr1 N6 63.83(9) .
N8 Pr1 N6 73.60(11) .
N5 Pr1 N1 136.27(9) .
N8 Pr1 N1 74.66(11) .
N6 Pr1 N1 148.25(10) .
N5 Pr1 N7 75.97(10) .
N8 Pr1 N7 64.35(10) .
N6 Pr1 N7 91.06(10) .
N1 Pr1 N7 75.54(10) .
N5 Pr1 N2 118.39(9) .
N8 Pr1 N2 121.54(11) .
N6 Pr1 N2 135.60(9) .
N1 Pr1 N2 64.17(10) .
N7 Pr1 N2 133.33(10) .
N5 Pr1 N3 74.89(9) .
N8 Pr1 N3 132.28(10) .
N6 Pr1 N3 75.37(9) .
N1 Pr1 N3 128.23(10) .
N7 Pr1 N3 150.85(10) .
N2 Pr1 N3 64.24(9) .
N5 Pr1 N9 132.70(9) .
N8 Pr1 N9 63.21(10) .
N6 Pr1 N9 74.33(9) .
N1 Pr1 N9 91.03(10) .
N7 Pr1 N9 127.55(10) .
N2 Pr1 N9 77.47(9) .
N3 Pr1 N9 74.07(9) .
N5 Pr1 N4 63.96(10) .
N8 Pr1 N4 133.37(10) .
N6 Pr1 N4 127.68(10) .
N1 Pr1 N4 76.49(10) .
N7 Pr1 N4 73.48(9) .
N2 Pr1 N4 75.02(9) .
N3 Pr1 N4 94.33(9) .
N9 Pr1 N4 152.48(10) .
S1 Ge1 S2 110.78(4) .
S1 Ge1 S3 113.62(4) .
S2 Ge1 S3 113.50(4) .
S1 Ge1 S3 113.78(5) 3_665
S2 Ge1 S3 111.97(5) 3_665
S3 Ge1 S3 92.09(4) 3_665
Ge1 S3 Ge1 87.91(4) 3_665
N6 C8 C7 110.8(3) .
N6 C8 H8A 109.5 .
C7 C8 H8A 109.5 .
N6 C8 H8B 109.5 .
C7 C8 H8B 109.5 .
H8A C8 H8B 108.1 .
C3 N2 C2 113.1(3) .
C3 N2 Pr1 113.6(2) .
C2 N2 Pr1 111.4(2) .
C3 N2 H2C 106.0 .
C2 N2 H2C 106.0 .
Pr1 N2 H2C 106.0 .
C7 N5 C6 113.1(3) .
C7 N5 Pr1 112.7(2) .
C6 N5 Pr1 115.9(2) .
C7 N5 H5C 104.6 .
C6 N5 H5C 104.6 .
Pr1 N5 H5C 104.6 .
C4 N3 Pr1 115.4(2) .
C4 N3 H3A 108.4 .
Pr1 N3 H3A 108.4 .
C4 N3 H3B 108.4 .
Pr1 N3 H3B 108.4 .
H3A N3 H3B 107.5 .
C8 N6 Pr1 116.9(2) .
C8 N6 H6A 108.1 .
Pr1 N6 H6A 108.1 .
C8 N6 H6B 108.1 .
Pr1 N6 H6B 108.1 .
H6A N6 H6B 107.3 .
C5 N4 Pr1 112.8(2) .
C5 N4 H4A 109.0 .
Pr1 N4 H4A 109.0 .
C5 N4 H4B 109.0 .
Pr1 N4 H4B 109.0 .
H4A N4 H4B 107.8 .
C1 N1 Pr1 116.1(2) .
C1 N1 H1A 108.3 .
Pr1 N1 H1A 108.3 .
C1 N1 H1B 108.3 .
Pr1 N1 H1B 108.3 .
H1A N1 H1B 107.4 .
C11 N8 C10 119.3(4) .
C11 N8 Pr1 115.0(3) .
C10 N8 Pr1 115.1(2) .
C11 N8 H8C 101.0 .
C10 N8 H8C 101.0 .
Pr1 N8 H8C 101.0 .
N2 C2 C1 109.2(3) .
N2 C2 H2A 109.8 .
C1 C2 H2A 109.8 .
N2 C2 H2B 109.8 .
C1 C2 H2B 109.8 .
H2A C2 H2B 108.3 .
N5 C7 C8 108.2(3) .
N5 C7 H7A 110.1 .
C8 C7 H7A 110.1 .
N5 C7 H7B 110.1 .
C8 C7 H7B 110.1 .
H7A C7 H7B 108.4 .
N2 C3 C4 109.4(3) .
N2 C3 H3C 109.8 .
C4 C3 H3C 109.8 .
N2 C3 H3D 109.8 .
C4 C3 H3D 109.8 .
H3C C3 H3D 108.2 .
N3 C4 C3 110.5(3) .
N3 C4 H4C 109.6 .
C3 C4 H4C 109.6 .
N3 C4 H4D 109.6 .
C3 C4 H4D 109.6 .
H4C C4 H4D 108.1 .
N5 C6 C5 109.2(3) .
N5 C6 H6C 109.8 .
C5 C6 H6C 109.8 .
N5 C6 H6D 109.8 .
C5 C6 H6D 109.8 .
H6C C6 H6D 108.3 .
N4 C5 C6 110.8(3) .
N4 C5 H5A 109.5 .
C6 C5 H5A 109.5 .
N4 C5 H5B 109.5 .
C6 C5 H5B 109.5 .
H5A C5 H5B 108.1 .
N1 C1 C2 110.3(3) .
N1 C1 H1C 109.6 .
C2 C1 H1C 109.6 .
N1 C1 H1D 109.6 .
C2 C1 H1D 109.6 .
H1C C1 H1D 108.1 .
C12 N9 Pr1 117.1(3) .
C12 N9 H9A 108.0 .
Pr1 N9 H9A 108.0 .
C12 N9 H9B 108.0 .
Pr1 N9 H9B 108.0 .
H9A N9 H9B 107.3 .
C9 N7 Pr1 113.3(2) .
C9 N7 H7C 108.9 .
Pr1 N7 H7C 108.9 .
C9 N7 H7D 108.9 .
Pr1 N7 H7D 108.9 .
H7C N7 H7D 107.7 .
N8 C10 C9 110.8(4) .
N8 C10 H10A 109.5 .
C9 C10 H10A 109.5 .
N8 C10 H10B 109.5 .
C9 C10 H10B 109.5 .
H10A C10 H10B 108.1 .
N7 C9 C10 110.3(4) .
N7 C9 H9C 109.6 .
C10 C9 H9C 109.6 .
N7 C9 H9D 109.6 .
C10 C9 H9D 109.6 .
H9C C9 H9D 108.1 .
C12 C11 N8 116.3(4) .
C12 C11 H11A 108.2 .
N8 C11 H11A 108.2 .
C12 C11 H11B 108.2 .
N8 C11 H11B 108.2 .
H11A C11 H11B 107.4 .
C11 C12 N9 115.0(4) .
C11 C12 H12A 108.5 .
N9 C12 H12A 108.5 .
C11 C12 H12B 108.5 .
N9 C12 H12B 108.5 .
H12A C12 H12B 107.5 .

loop_
_geom_bond_atom_site_label_1
_geom_bond_atom_site_label_2
_geom_bond_distance
_geom_bond_site_symmetry_2
Pr1 N5 2.651(3) .
Pr1 N8 2.651(3) .
Pr1 N6 2.658(3) .
Pr1 N1 2.676(3) .
Pr1 N7 2.682(3) .
Pr1 N2 2.684(3) .
Pr1 N3 2.684(3) .
Pr1 N9 2.688(3) .
Pr1 N4 2.733(3) .
Ge1 S1 2.1518(10) .
Ge1 S2 2.1627(10) .
Ge1 S3 2.2596(10) .
Ge1 S3 2.2803(10) 3_665
S3 Ge1 2.2803(10) 3_665
C8 N6 1.463(5) .
C8 C7 1.501(6) .
C8 H8A 0.9700 .
C8 H8B 0.9700 .
N2 C3 1.472(5) .
N2 C2 1.472(5) .
N2 H2C 0.9100 .
N5 C7 1.468(5) .
N5 C6 1.472(4) .
N5 H5C 0.9100 .
N3 C4 1.474(5) .
N3 H3A 0.9000 .
N3 H3B 0.9000 .
N6 H6A 0.9000 .
N6 H6B 0.9000 .
N4 C5 1.471(5) .
N4 H4A 0.9000 .
N4 H4B 0.9000 .
N1 C1 1.482(5) .
N1 H1A 0.9000 .
N1 H1B 0.9000 .
N8 C11 1.422(6) .
N8 C10 1.447(5) .
N8 H8C 0.9100 .
C2 C1 1.495(6) .
C2 H2A 0.9700 .
C2 H2B 0.9700 .
C7 H7A 0.9700 .
C7 H7B 0.9700 .
C3 C4 1.505(6) .
C3 H3C 0.9700 .
C3 H3D 0.9700 .
C4 H4C 0.9700 .
C4 H4D 0.9700 .
C6 C5 1.492(6) .
C6 H6C 0.9700 .
C6 H6D 0.9700 .
C5 H5A 0.9700 .
C5 H5B 0.9700 .
C1 H1C 0.9700 .
C1 H1D 0.9700 .
N9 C12 1.452(5) .
N9 H9A 0.9000 .
N9 H9B 0.9000 .
N7 C9 1.458(5) .
N7 H7C 0.9000 .
N7 H7D 0.9000 .
C10 C9 1.485(8) .
C10 H10A 0.9700 .
C10 H10B 0.9700 .
C9 H9C 0.9700 .
C9 H9D 0.9700 .
C11 C12 1.413(7) .
C11 H11A 0.9700 .
C11 H11B 0.9700 .
C12 H12A 0.9700 .
C12 H12B 0.9700 .
